data_9005473
loop_
_publ_author_name
'Brigatti, M. F.'
'Galli, E.'
'Medici, L.'
'Poppi, L.'
'Cibin, G.'
'Marcelli, A.'
'Mottana, A.'

_publ_section_title
;
 Chromium-containing muscovite: crystal chemistry and XANES spectroscopy
;
_journal_name_full 'European Journal of Mineralogy'
_journal_page_first 377
_journal_page_last 389
_journal_paper_doi 10.1127/0935-1221/01/0013-0377
_journal_volume 13
_journal_year 2001
_chemical_compound_source 'Northwest Nelson - Anatoki River'
_chemical_formula_sum
;Al2.691 Ba0.012 Cl0.001 Cr0.108 F0.041 Fe0.102 H1.456 K0.959 Mg0.11 Na0.029
 O11.958 Si3.135 Ti0.033
;
_chemical_name_mineral Muscovite
_space_group_IT_number 15
_symmetry_space_group_name_Hall '-C 2yc'
_symmetry_space_group_name_H-M 'C 1 2/c 1'
_cell_angle_alpha 90
_cell_angle_beta 95.79
_cell_angle_gamma 90
_cell_formula_units_Z 4
_cell_length_a 5.206
_cell_length_b 9.040
_cell_length_c 20.058
_cell_volume 939.159
_database_code_amcsd 0006860
_exptl_crystal_density_diffrn 2.897
_cod_original_formula_sum
;O11.958 F.041 Cl.001 Si3.135 Al2.691 Ti.033 Fe.102 Cr.108 Mg.11 (Ba.012
 Na.029 K.959) H1.456
;
_cod_database_code 9005473

loop_
_space_group_symop_operation_xyz
x,y,z
1/2+x,1/2+y,z
x,-y,1/2+z
1/2+x,1/2-y,1/2+z
-x,y,1/2-z
1/2-x,1/2+y,1/2-z
-x,-y,-z
1/2-x,1/2-y,-z

loop_
_atom_site_aniso_label
_atom_site_aniso_U_11
_atom_site_aniso_U_22
_atom_site_aniso_U_33
_atom_site_aniso_U_12
_atom_site_aniso_U_13
_atom_site_aniso_U_23
O11 0.01359 0.01822 0.02824 -0.00095 0.00000 0.00000
O21 0.01400 0.02153 0.01614 0.00522 0.00262 -0.00091
O22 0.01998 0.01739 0.02219 0.00213 0.00471 -0.00183
O31 0.01549 0.01780 0.01412 0.00142 0.00000 0.00091
O32 0.01373 0.01118 0.01412 0.00095 0.00105 -0.00091
O4 0.01373 0.01118 0.02017 0.00190 0.00367 0.00000
O-H4 0.01373 0.01118 0.02017 0.00190 0.00367 0.00000
F4 0.01373 0.01118 0.02017 0.00190 0.00367 0.00000
Cl4 0.01373 0.01118 0.02017 0.00190 0.00367 0.00000
SiT1 0.01033 0.01159 0.01210 0.00071 0.00105 0.00000
AlT1 0.01033 0.01159 0.01210 0.00071 0.00105 0.00000
SiT2 0.01060 0.00787 0.01412 0.00000 0.00105 0.00091
AlT2 0.01060 0.00787 0.01412 0.00000 0.00105 0.00091
AlM2 0.01359 0.01118 0.01614 0.00024 0.00052 0.00091
TiM2 0.01359 0.01118 0.01614 0.00024 0.00052 0.00091
FeM2 0.01359 0.01118 0.01614 0.00024 0.00052 0.00091
CrM2 0.01359 0.01118 0.01614 0.00024 0.00052 0.00091
MgM2 0.01359 0.01118 0.01614 0.00024 0.00052 0.00091
MnM2 0.01359 0.01118 0.01614 0.00024 0.00052 0.00091
BaA 0.02487 0.02815 0.03228 0.00000 0.00262 0.00000
NaA 0.02487 0.02815 0.03228 0.00000 0.00262 0.00000
KA 0.02487 0.02815 0.03228 0.00000 0.00262 0.00000

loop_
_atom_site_label
_atom_site_fract_x
_atom_site_fract_y
_atom_site_fract_z
_atom_site_occupancy
_atom_site_U_iso_or_equiv
_atom_site_type_symbol
_atom_site_attached_hydrogens
O11 0.74900 0.31260 0.15900 1.00000 0.02026 O 0
O21 0.24650 0.36730 0.16880 1.00000 0.01684 O 0
O22 0.42040 0.09110 0.16860 1.00000 0.01963 O 0
O31 0.38610 0.25150 0.05360 1.00000 0.01608 O 0
O32 0.96140 0.44160 0.05380 1.00000 0.01330 O 0
O4 0.95660 0.06190 0.05040 0.25100 0.01507 O 0
O-H4 0.95660 0.06190 0.05040 0.72800 0.01507 O 1
F4 0.95660 0.06190 0.05040 0.02050 0.01507 F 0
Cl4 0.95660 0.06190 0.05040 0.00050 0.01507 Cl 0
SiT1 0.45200 0.25870 0.13564 0.78380 0.01165 Si 0
AlT1 0.45200 0.25870 0.13564 0.21620 0.01165 Al 0
SiT2 0.96530 0.43054 0.13556 0.78380 0.01064 Si 0
AlT2 0.96530 0.43054 0.13556 0.21620 0.01064 Al 0
AlM1 0.75000 0.25000 0.00000 0.91300 0.02571 Al 0
TiM1 0.75000 0.25000 0.00000 0.01650 0.02571 Ti 0
FeM1 0.75000 0.25000 0.00000 0.05100 0.02571 Fe 0
CrM1 0.75000 0.25000 0.00000 0.05400 0.02571 Cr 0
MgM1 0.75000 0.25000 0.00000 0.05500 0.02571 Mg 0
MnM1 0.75000 0.25000 0.00000 0.00050 0.02571 Mn 0
AlM2 0.24940 0.08360 0.00008 0.45650 0.01393 Al 0
TiM2 0.24940 0.08360 0.00008 0.00830 0.01393 Ti 0
FeM2 0.24940 0.08360 0.00008 0.02550 0.01393 Fe 0
CrM2 0.24940 0.08360 0.00008 0.02700 0.01393 Cr 0
MgM2 0.24940 0.08360 0.00008 0.02750 0.01393 Mg 0
MnM2 0.24940 0.08360 0.00008 0.00020 0.01393 Mn 0
BaA 0.00000 0.09770 0.25000 0.01200 0.02824 Ba 0
NaA 0.00000 0.09770 0.25000 0.02900 0.02824 Na 0
KA 0.00000 0.09770 0.25000 0.95900 0.02824 K 0

loop_
_cod_changelog_entry_id
_cod_changelog_entry_author
_cod_changelog_entry_date
_cod_changelog_entry_text
1
;cod-tools version 3.8.0
Id: cif_guess_AMCSD_atom_types 9581 2023-05-17 12:35:41Z saulius
;
2023-05-21T08:52:53+03:00
;Derived atom types and hydrogen counts
from atom names that follow the AMCSD naming convention
(Wat == water, O-H == hydroxyl).
;
2
;cod-tools version 3.10.1
Id: cif_fix_AMCSD_aniso_labels 10200 2024-08-01 14:09:44Z saulius
;
2024-08-02T12:20:56+03:00
;Changed the following '_atom_site_aniso_label' values:
'OH4' -> 'O-H4'
;

loop_
_cod_related_entry_id
_cod_related_entry_database
_cod_related_entry_code
1 AMCSD 0006860
